data_4505269
loop_
_publ_author_name
'Reddy, L. Sreenivas'
'Nangia, Ashwini'
'Lynch, Vincent M.'

_publ_contact_author
;
    Prof. Ashwini Nangia
    School of Chemistry
    Univerisity of Hyderabad
    Hyderabad  500 046
    India
;
_publ_section_title
;
 Phenyl-Perfluorophenyl Synthon Mediated Cocrystallization of Carboxylic
 Acids and Amides
;
_journal_issue 1
_journal_name_full 'Crystal Growth &amp; Design'
_journal_page_first 89
_journal_paper_doi 10.1021/cg034106s
_journal_volume 4
_journal_year 2004
_chemical_formula_moiety 'C7 H F5 O2, C7 H6 O2'
_chemical_formula_sum 'C14 H7 F5 O4'
_chemical_formula_weight 334.20
_chemical_melting_point 360
_chemical_name_common
;
1:1 molecular complex of benzoic acid and pentafluorobenzoic acid
;
_chemical_name_systematic
;
 1:1 molecular complex of benzoic acid and pentafluorobenzoic acid
;
_space_group_IT_number 9
_symmetry_cell_setting monoclinic
_symmetry_space_group_name_Hall 'C -2yc'
_symmetry_space_group_name_H-M 'C 1 c 1'
_atom_sites_solution_hydrogens geom
_atom_sites_solution_primary direct
_atom_sites_solution_secondary difmap
_audit_creation_method SHELXL-97
_cell_angle_alpha 90.00
_cell_angle_beta 108.4210(10)
_cell_angle_gamma 90.00
_cell_formula_units_Z 8
_cell_length_a 24.7320(4)
_cell_length_b 7.74200(10)
_cell_length_c 14.3430(3)
_cell_measurement_reflns_used 3216
_cell_measurement_temperature 153(2)
_cell_measurement_theta_max 30.51
_cell_measurement_theta_min 2.91
_cell_volume 2605.61(8)
_computing_cell_refinement
;
DENZO-SMN (Z. Otwinowski and W. Minor, 1997)
;
_computing_data_collection
;
"Collect" data collection software, Nonius,1998
;
_computing_data_reduction
;
 SCALEPACK (Z. Otwinowski and W. Minor, 1997)
;
_computing_molecular_graphics 'PLUTON (Spek, 1992)'
_computing_publication_material 'SHELXL-97 (Sheldrick, 1997)'
_computing_structure_refinement 'SHELXL-97 (Sheldrick, 1997)'
_computing_structure_solution 'SHELXS-97 (Sheldrick, 1990)'
_diffrn_ambient_temperature 153(2)
_diffrn_measured_fraction_theta_full 0.998
_diffrn_measured_fraction_theta_max 0.875
_diffrn_measurement_device_type 'Nonius Kappa CCD'
_diffrn_measurement_method '\w scans'
_diffrn_radiation_monochromator graphite
_diffrn_radiation_source 'fine-focus sealed tube'
_diffrn_radiation_type MoK\a
_diffrn_radiation_wavelength 0.71073
_diffrn_reflns_av_R_equivalents 0.0424
_diffrn_reflns_av_sigmaI/netI 0.0477
_diffrn_reflns_limit_h_max 32
_diffrn_reflns_limit_h_min -33
_diffrn_reflns_limit_k_max 10
_diffrn_reflns_limit_k_min -10
_diffrn_reflns_limit_l_max 19
_diffrn_reflns_limit_l_min -20
_diffrn_reflns_number 6107
_diffrn_reflns_theta_full 25.00
_diffrn_reflns_theta_max 30.42
_diffrn_reflns_theta_min 2.95
_exptl_absorpt_coefficient_mu 0.170
_exptl_absorpt_correction_type none
_exptl_crystal_colour colourless
_exptl_crystal_density_diffrn 1.704
_exptl_crystal_density_method 'not measured'
_exptl_crystal_description lathes
_exptl_crystal_F_000 1344
_exptl_crystal_preparation 'Ethyl acetate-hexane(1:1)'
_exptl_crystal_size_max 0.36
_exptl_crystal_size_mid 0.28
_exptl_crystal_size_min 0.23
_refine_diff_density_max 0.244
_refine_diff_density_min -0.260
_refine_diff_density_rms 0.056
_refine_ls_extinction_method none
_refine_ls_goodness_of_fit_ref 1.047
_refine_ls_hydrogen_treatment mixed
_refine_ls_matrix_type full
_refine_ls_number_parameters 459
_refine_ls_number_reflns 6103
_refine_ls_number_restraints 2
_refine_ls_restrained_S_all 1.047
_refine_ls_R_factor_all 0.0864
_refine_ls_R_factor_gt 0.0474
_refine_ls_shift/su_max 0.001
_refine_ls_shift/su_mean 0.000
_refine_ls_structure_factor_coef Fsqd
_refine_ls_weighting_details 'calc w=1/[\s^2^(Fo^2^)+(0.0549P)^2^+1.6772P] where P=(Fo^2^+2Fc^2^)/3'
_refine_ls_weighting_scheme calc
_refine_ls_wR_factor_gt 0.1022
_refine_ls_wR_factor_ref 0.1221
_reflns_number_gt 4307
_reflns_number_total 6103
_reflns_threshold_expression >2sigma(I)
_cod_data_source_file cg034106ssi20030624_090632.cif
_cod_data_source_block 1
_cod_depositor_comments
;
The following automatic conversions were performed:

'_chemical_melting_point' value '360K' was changed to '360' - the
value should be numeric and without a unit
designator.

'_symmetry_cell_setting' value 'Monoclinic' changed to
'monoclinic' according to
/home/saulius/struct/CIF-dictionaries/cif_core.dic dictionary named
'cif_core.dic' version 2.4.1 from 2010-06-29.

Automatic conversion script
Id: cif_fix_values 1715 2011-07-08 13:25:40Z adriana 
;
_cod_original_sg_symbol_H-M 'C c'
_cod_database_code 4505269

loop_
_symmetry_equiv_pos_as_xyz
'x, y, z'
'x, -y, z+1/2'
'x+1/2, y+1/2, z'
'x+1/2, -y+1/2, z+1/2'

loop_
_atom_site_label
_atom_site_type_symbol
_atom_site_fract_x
_atom_site_fract_y
_atom_site_fract_z
_atom_site_U_iso_or_equiv
_atom_site_adp_type
_atom_site_occupancy
_atom_site_symmetry_multiplicity
_atom_site_calc_flag
_atom_site_refinement_flags
F1 F 0.44278(7) 0.5148(2) 0.19088(12) 0.0410(4) Uani 1 1 d .
F2 F 0.51693(9) 0.4825(2) 0.09262(13) 0.0469(5) Uani 1 1 d .
F3 F 0.61929(9) 0.3286(3) 0.17733(17) 0.0551(5) Uani 1 1 d .
F4 F 0.64758(8) 0.2128(3) 0.36474(16) 0.0528(5) Uani 1 1 d .
F5 F 0.57310(8) 0.2334(2) 0.46459(13) 0.0451(5) Uani 1 1 d .
O1 O 0.46034(9) 0.2519(3) 0.44051(15) 0.0368(5) Uani 1 1 d .
H1A H 0.4349 0.2661 0.4651 0.055 Uiso 1 1 calc R
O2 O 0.42675(9) 0.5028(3) 0.36678(15) 0.0394(5) Uani 1 1 d .
C1 C 0.50396(12) 0.3705(4) 0.3313(2) 0.0304(6) Uani 1 1 d .
C2 C 0.49264(12) 0.4365(4) 0.2366(2) 0.0312(7) Uani 1 1 d .
C3 C 0.53066(14) 0.4209(4) 0.1843(2) 0.0348(7) Uani 1 1 d .
C4 C 0.58197(14) 0.3447(4) 0.2272(3) 0.0381(7) Uani 1 1 d .
C5 C 0.59650(13) 0.2839(4) 0.3226(2) 0.0375(7) Uani 1 1 d .
C6 C 0.55703(13) 0.2945(4) 0.3725(2) 0.0339(7) Uani 1 1 d .
C7 C 0.46054(13) 0.3769(4) 0.3837(2) 0.0303(6) Uani 1 1 d .
F6 F 0.38371(8) 0.2307(2) 0.20024(12) 0.0467(5) Uani 1 1 d .
F7 F 0.30611(10) 0.2273(2) 0.29098(13) 0.0510(5) Uani 1 1 d .
F8 F 0.20048(9) 0.0981(3) 0.20089(16) 0.0549(5) Uani 1 1 d .
F9 F 0.17290(8) -0.0216(3) 0.01303(15) 0.0535(5) Uani 1 1 d .
F10 F 0.24864(8) -0.0150(3) -0.08200(13) 0.0505(5) Uani 1 1 d .
O5 O 0.41444(9) 0.1487(3) 0.05086(15) 0.0408(5) Uani 1 1 d .
O6 O 0.34597(9) 0.0912(3) -0.09009(14) 0.0393(5) Uani 1 1 d .
H6A H 0.3730 0.0942 -0.1116 0.059 Uiso 1 1 calc R
C15 C 0.31992(13) 0.1097(4) 0.0541(2) 0.0314(7) Uani 1 1 d .
C16 C 0.33261(13) 0.1663(4) 0.1505(2) 0.0331(7) Uani 1 1 d .
C17 C 0.29274(15) 0.1647(4) 0.1995(2) 0.0364(7) Uani 1 1 d .
C18 C 0.23897(14) 0.1010(4) 0.1524(2) 0.0379(7) Uani 1 1 d .
C19 C 0.22531(13) 0.0420(4) 0.0585(2) 0.0378(7) Uani 1 1 d .
C20 C 0.26495(13) 0.0473(4) 0.0092(2) 0.0350(7) Uani 1 1 d .
C21 C 0.36377(13) 0.1172(4) 0.0024(2) 0.0329(7) Uani 1 1 d .
O3 O 0.34389(10) 0.5025(3) 0.44752(16) 0.0432(5) Uani 1 1 d .
H3A H 0.3711 0.4920 0.4268 0.065 Uiso 1 1 calc R
O4 O 0.38216(9) 0.2633(3) 0.53085(15) 0.0369(5) Uani 1 1 d .
C8 C 0.30296(13) 0.3926(3) 0.5632(2) 0.0302(6) Uani 1 1 d .
C9 C 0.31585(13) 0.3236(4) 0.6571(2) 0.0342(7) Uani 1 1 d .
C10 C 0.27651(14) 0.3352(4) 0.7073(3) 0.0401(7) Uani 1 1 d .
C11 C 0.22373(15) 0.4110(4) 0.6624(3) 0.0418(8) Uani 1 1 d .
C12 C 0.21076(14) 0.4778(4) 0.5689(3) 0.0420(8) Uani 1 1 d .
C13 C 0.25058(13) 0.4715(4) 0.5190(2) 0.0369(7) Uani 1 1 d .
C14 C 0.34581(13) 0.3839(4) 0.5105(2) 0.0324(7) Uani 1 1 d .
O7 O 0.49355(10) 0.1620(3) -0.03509(16) 0.0408(5) Uani 1 1 d .
O8 O 0.42484(9) 0.0951(3) -0.17492(15) 0.0379(5) Uani 1 1 d .
C22 C 0.51904(13) 0.1411(4) -0.1795(2) 0.0314(6) Uani 1 1 d .
C23 C 0.57403(13) 0.1975(4) -0.1309(2) 0.0380(7) Uani 1 1 d .
C24 C 0.61340(16) 0.2092(5) -0.1816(3) 0.0453(8) Uani 1 1 d .
C25 C 0.59751(16) 0.1640(4) -0.2809(3) 0.0419(8) Uani 1 1 d .
C26 C 0.54286(15) 0.1064(4) -0.3289(3) 0.0410(7) Uani 1 1 d .
C27 C 0.50334(14) 0.0953(4) -0.2782(2) 0.0346(7) Uani 1 1 d .
C28 C 0.47581(13) 0.1319(3) -0.1282(2) 0.0321(7) Uani 1 1 d .
H23 H 0.5823(14) 0.223(4) -0.067(3) 0.040(9) Uiso 1 1 d .
H25 H 0.6280(17) 0.164(5) -0.314(3) 0.054(11) Uiso 1 1 d .
H10 H 0.2821(15) 0.289(5) 0.771(3) 0.045(10) Uiso 1 1 d .
H9 H 0.3508(13) 0.275(4) 0.684(2) 0.020(7) Uiso 1 1 d .
H24 H 0.6462(17) 0.241(5) -0.154(3) 0.042(10) Uiso 1 1 d .
H26 H 0.5299(15) 0.079(4) -0.402(3) 0.045(10) Uiso 1 1 d .
H27 H 0.4636(15) 0.061(4) -0.314(3) 0.040(9) Uiso 1 1 d .
H11 H 0.2015(17) 0.418(5) 0.700(3) 0.044(10) Uiso 1 1 d .
H13 H 0.2436(15) 0.528(5) 0.453(3) 0.051(10) Uiso 1 1 d .
H12 H 0.1765(19) 0.536(6) 0.534(3) 0.073(13) Uiso 1 1 d .
H7 H 0.465(2) 0.160(6) -0.013(3) 0.072(14) Uiso 1 1 d .

loop_
_atom_site_aniso_label
_atom_site_aniso_U_11
_atom_site_aniso_U_22
_atom_site_aniso_U_33
_atom_site_aniso_U_23
_atom_site_aniso_U_13
_atom_site_aniso_U_12
F1 0.0375(10) 0.0405(10) 0.0382(9) 0.0101(8) 0.0021(7) 0.0063(8)
F2 0.0599(12) 0.0447(10) 0.0359(10) 0.0075(8) 0.0149(8) -0.0016(9)
F3 0.0532(13) 0.0554(12) 0.0653(13) 0.0067(10) 0.0312(10) 0.0040(9)
F4 0.0333(10) 0.0536(12) 0.0661(13) 0.0091(10) 0.0079(9) 0.0105(9)
F5 0.0401(10) 0.0509(11) 0.0372(10) 0.0121(8) 0.0023(8) 0.0068(8)
O1 0.0424(12) 0.0315(11) 0.0382(11) 0.0035(9) 0.0149(10) 0.0042(9)
O2 0.0467(13) 0.0267(10) 0.0439(13) 0.0015(9) 0.0132(10) 0.0062(9)
C1 0.0305(16) 0.0221(14) 0.0331(15) -0.0004(11) 0.0024(12) -0.0025(12)
C2 0.0297(16) 0.0229(14) 0.0346(15) 0.0020(12) 0.0012(12) 0.0000(12)
C3 0.0460(18) 0.0249(14) 0.0312(16) 0.0010(12) 0.0087(14) -0.0026(13)
C4 0.0386(18) 0.0290(15) 0.0497(19) -0.0023(14) 0.0182(15) -0.0036(13)
C5 0.0290(15) 0.0294(15) 0.0492(19) 0.0023(13) 0.0053(14) 0.0030(12)
C6 0.0358(16) 0.0266(15) 0.0346(16) 0.0057(12) 0.0044(13) 0.0018(13)
C7 0.0341(15) 0.0248(14) 0.0267(13) -0.0014(11) 0.0020(12) -0.0042(11)
F6 0.0481(11) 0.0513(11) 0.0359(9) -0.0062(8) 0.0066(8) -0.0181(9)
F7 0.0705(14) 0.0488(11) 0.0338(9) -0.0033(9) 0.0167(9) -0.0083(10)
F8 0.0545(12) 0.0590(12) 0.0568(12) -0.0025(10) 0.0257(10) -0.0004(10)
F9 0.0345(10) 0.0657(14) 0.0557(12) -0.0089(10) 0.0075(9) -0.0080(9)
F10 0.0394(10) 0.0652(13) 0.0409(10) -0.0167(9) 0.0042(8) -0.0084(9)
O5 0.0353(12) 0.0477(13) 0.0337(10) -0.0006(9) 0.0027(9) -0.0034(10)
O6 0.0379(11) 0.0457(13) 0.0310(11) -0.0022(9) 0.0064(9) -0.0021(9)
C15 0.0345(17) 0.0241(14) 0.0306(15) -0.0001(11) 0.0030(12) -0.0006(12)
C16 0.0356(17) 0.0288(15) 0.0287(15) 0.0023(12) 0.0014(13) -0.0042(12)
C17 0.0484(18) 0.0284(14) 0.0284(15) 0.0003(12) 0.0062(13) 0.0015(13)
C18 0.0412(19) 0.0319(16) 0.0429(18) 0.0027(13) 0.0164(14) 0.0036(14)
C19 0.0305(16) 0.0356(16) 0.0416(18) -0.0024(13) 0.0034(13) 0.0007(13)
C20 0.0390(17) 0.0317(15) 0.0283(14) -0.0034(12) 0.0022(13) 0.0013(13)
C21 0.0377(17) 0.0262(14) 0.0314(15) 0.0003(11) 0.0059(13) 0.0001(12)
O3 0.0587(14) 0.0345(11) 0.0396(11) 0.0043(9) 0.0203(10) 0.0033(10)
O4 0.0369(11) 0.0297(11) 0.0414(12) 0.0003(9) 0.0084(9) 0.0020(9)
C8 0.0339(16) 0.0203(14) 0.0336(15) -0.0026(11) 0.0066(12) -0.0027(11)
C9 0.0315(17) 0.0289(15) 0.0365(17) 0.0027(12) 0.0028(13) 0.0033(13)
C10 0.0440(19) 0.0361(16) 0.0385(19) 0.0065(14) 0.0107(15) -0.0029(14)
C11 0.0397(19) 0.0345(16) 0.053(2) -0.0039(15) 0.0177(16) -0.0036(14)
C12 0.0310(17) 0.0377(17) 0.051(2) 0.0023(15) 0.0035(14) 0.0007(14)
C13 0.0368(17) 0.0287(15) 0.0378(17) -0.0005(13) 0.0010(13) -0.0007(13)
C14 0.0364(17) 0.0246(14) 0.0315(15) -0.0027(11) 0.0041(12) -0.0032(12)
O7 0.0458(13) 0.0419(13) 0.0316(11) -0.0020(9) 0.0076(9) 0.0023(10)
O8 0.0379(11) 0.0331(11) 0.0375(11) 0.0000(9) 0.0043(9) -0.0041(9)
C22 0.0339(16) 0.0247(14) 0.0314(15) 0.0025(11) 0.0046(12) 0.0034(11)
C23 0.0381(18) 0.0353(17) 0.0346(18) -0.0035(13) 0.0030(14) -0.0006(13)
C24 0.0342(19) 0.0445(19) 0.051(2) -0.0006(16) 0.0043(15) -0.0025(15)
C25 0.0427(19) 0.0382(17) 0.0454(19) 0.0002(14) 0.0145(15) 0.0033(15)
C26 0.048(2) 0.0385(17) 0.0339(17) 0.0019(14) 0.0094(15) -0.0012(15)
C27 0.0369(18) 0.0290(15) 0.0331(16) 0.0001(13) 0.0043(13) 0.0007(13)
C28 0.0383(17) 0.0202(13) 0.0305(16) 0.0022(11) 0.0008(13) 0.0029(12)

loop_
_atom_type_symbol
_atom_type_description
_atom_type_scat_dispersion_real
_atom_type_scat_dispersion_imag
_atom_type_scat_source
C C 0.0033 0.0016 'International Tables Vol C Tables 4.2.6.8 and 6.1.1.4'
H H 0.0000 0.0000 'International Tables Vol C Tables 4.2.6.8 and 6.1.1.4'
F F 0.0171 0.0103 'International Tables Vol C Tables 4.2.6.8 and 6.1.1.4'
O O 0.0106 0.0060 'International Tables Vol C Tables 4.2.6.8 and 6.1.1.4'

loop_
_geom_angle_atom_site_label_1
_geom_angle_atom_site_label_2
_geom_angle_atom_site_label_3
_geom_angle
C7 O1 H1A 109.5
C6 C1 C2 116.2(3)
C6 C1 C7 122.2(3)
C2 C1 C7 121.5(3)
F1 C2 C3 116.8(3)
F1 C2 C1 120.8(3)
C3 C2 C1 122.4(3)
F2 C3 C4 120.7(3)
F2 C3 C2 119.9(3)
C4 C3 C2 119.4(3)
F3 C4 C3 120.1(3)
F3 C4 C5 119.3(3)
C3 C4 C5 120.7(3)
F4 C5 C4 120.1(3)
F4 C5 C6 120.7(3)
C4 C5 C6 119.1(3)
F5 C6 C5 116.8(3)
F5 C6 C1 121.0(3)
C5 C6 C1 122.1(3)
O2 C7 O1 125.4(3)
O2 C7 C1 118.0(3)
O1 C7 C1 116.6(3)
C21 O6 H6A 109.5
C16 C15 C20 116.7(3)
C16 C15 C21 120.7(3)
C20 C15 C21 122.6(3)
F6 C16 C17 116.1(3)
F6 C16 C15 121.8(3)
C17 C16 C15 122.1(3)
F7 C17 C18 120.7(3)
F7 C17 C16 120.1(3)
C18 C17 C16 119.2(3)
F8 C18 C19 120.8(3)
F8 C18 C17 118.9(3)
C19 C18 C17 120.3(3)
F9 C19 C18 120.1(3)
F9 C19 C20 119.6(3)
C18 C19 C20 120.2(3)
F10 C20 C19 116.7(3)
F10 C20 C15 121.8(3)
C19 C20 C15 121.5(3)
O5 C21 O6 124.4(3)
O5 C21 C15 119.3(3)
O6 C21 C15 116.3(3)
C14 O3 H3A 109.5
C9 C8 C13 120.4(3)
C9 C8 C14 119.6(3)
C13 C8 C14 120.0(3)
C10 C9 C8 119.7(3)
C10 C9 H9 122.7(17)
C8 C9 H9 117.5(17)
C9 C10 C11 119.8(3)
C9 C10 H10 124(2)
C11 C10 H10 116(2)
C12 C11 C10 120.4(3)
C12 C11 H11 125(3)
C10 C11 H11 115(3)
C11 C12 C13 120.2(3)
C11 C12 H12 126(3)
C13 C12 H12 114(3)
C12 C13 C8 119.4(3)
C12 C13 H13 122(2)
C8 C13 H13 119(2)
O4 C14 O3 123.9(3)
O4 C14 C8 119.1(3)
O3 C14 C8 117.0(3)
C28 O7 H7 109(3)
C23 C22 C27 120.4(3)
C23 C22 C28 120.8(3)
C27 C22 C28 118.8(3)
C22 C23 C24 119.6(3)
C22 C23 H23 117(2)
C24 C23 H23 123(2)
C23 C24 C25 120.0(3)
C23 C24 H24 121(3)
C25 C24 H24 119(3)
C26 C25 C24 120.3(3)
C26 C25 H25 122(2)
C24 C25 H25 118(2)
C25 C26 C27 119.7(3)
C25 C26 H26 122(2)
C27 C26 H26 119(2)
C22 C27 C26 120.0(3)
C22 C27 H27 120(2)
C26 C27 H27 120(2)
O8 C28 O7 123.2(3)
O8 C28 C22 120.4(3)
O7 C28 C22 116.4(3)

loop_
_geom_bond_atom_site_label_1
_geom_bond_atom_site_label_2
_geom_bond_distance
F1 C2 1.344(3)
F2 C3 1.338(4)
F3 C4 1.341(4)
F4 C5 1.335(4)
F5 C6 1.339(3)
O1 C7 1.267(4)
O1 H1A 0.8200
O2 C7 1.257(4)
C1 C6 1.388(4)
C1 C2 1.394(4)
C1 C7 1.493(4)
C2 C3 1.381(4)
C3 C4 1.358(5)
C4 C5 1.382(5)
C5 C6 1.384(5)
F6 C16 1.336(4)
F7 C17 1.338(4)
F8 C18 1.345(4)
F9 C19 1.347(4)
F10 C20 1.332(3)
O5 C21 1.250(4)
O6 C21 1.275(4)
O6 H6A 0.8200
C15 C16 1.389(4)
C15 C20 1.394(4)
C15 C21 1.495(4)
C16 C17 1.380(5)
C17 C18 1.378(5)
C18 C19 1.360(5)
C19 C20 1.378(5)
O3 C14 1.279(4)
O3 H3A 0.8200
O4 C14 1.264(4)
C8 C9 1.388(4)
C8 C13 1.391(4)
C8 C14 1.485(4)
C9 C10 1.385(5)
C9 H9 0.91(3)
C10 C11 1.390(5)
C10 H10 0.95(4)
C11 C12 1.377(5)
C11 H11 0.88(4)
C12 C13 1.389(5)
C12 H12 0.95(5)
C13 H13 1.01(4)
O7 C28 1.289(4)
O7 H7 0.86(4)
O8 C28 1.259(4)
C22 C23 1.389(4)
C22 C27 1.390(4)
C22 C28 1.479(5)
C23 C24 1.390(5)
C23 H23 0.90(3)
C24 C25 1.397(5)
C24 H24 0.82(4)
C25 C26 1.383(5)
C25 H25 1.01(4)
C26 C27 1.394(5)
C26 H26 1.01(4)
C27 H27 0.99(4)
